data_1513336
loop_
_publ_author_name
'Caira, M. R.'
'Botha, S. A.'
'Flanagan, D. R.'

_publ_section_title
;
 Polymorphism of N-(2,6-dioxo-3-piperidyl)pthalimide (thalidomide):
 Structural characterization of a second monoclinic racemic modification
;
_journal_coden_Cambridge 1003
_journal_issue 1
_journal_name_full 'Journal of Chemical Crystallography'
_journal_page_first 95
_journal_page_last 99
_journal_paper_doi 10.1007/BF01665353
_journal_volume 24
_journal_year 1994
_chemical_formula_moiety 'C13 H10 N2 O4'
_chemical_formula_sum 'C13 H10 N2 O4'
_chemical_melting_point 551.75
_chemical_name_common
;
Thalidomide; N-(2,6-dioxo-3-piperidyl)phalimide
;
_chemical_name_systematic
;
rac-2-(2,6-Dioxo-3-piperidinyl)-1H-isoindole-1,3(2H)-dione
;
_space_group_IT_number 15
_symmetry_cell_setting monoclinic
_symmetry_Int_Tables_number 15
_symmetry_space_group_name_Hall '-C 2yc'
_symmetry_space_group_name_H-M 'C 1 2/c 1'
_cell_angle_alpha 90
_cell_angle_beta 102.86(3)
_cell_angle_gamma 90
_cell_formula_units_Z 8
_cell_length_a 20.679(5)
_cell_length_b 8.042(2)
_cell_length_c 14.162(5)
_cell_volume 2296.1(12)
_exptl_crystal_density_diffrn 1.494
_exptl_crystal_preparation DMF/ethanol
_refine_ls_R_factor_gt 0.051
_refine_ls_wR_factor_gt 0.051
_cod_data_source_file thalidomideBeta1.cif
_cod_data_source_block Thalidomide-beta1
_cod_original_cell_volume 2296.073
_cod_original_sg_symbol_H-M 'C 2/c'
_cod_database_code 1513336

loop_
_symmetry_equiv_pos_site_id
_symmetry_equiv_pos_as_xyz
1 x,y,z
2 -x,y,1/2-z
3 1/2+x,1/2+y,z
4 1/2-x,1/2+y,1/2-z
5 -x,-y,-z
6 x,-y,-1/2+z
7 -1/2-x,-1/2-y,-z
8 -1/2+x,-1/2-y,-1/2+z

loop_
_atom_site_label
_atom_site_type_symbol
_atom_site_fract_x
_atom_site_fract_y
_atom_site_fract_z
_atom_site_B_iso_or_equiv
C1 C 0.0078(1) 0.0865(3) 0.3748(2) 0
C2 C 0.0495(1) -0.0458(3) 0.3695(2) 0
C3 C 0.0289(1) -0.2080(3) 0.3741(2) 0
C4 C -0.0358(1) -0.2330(4) 0.3823(2) 0
C5 C -0.0775(1) -0.1010(4) 0.3861(2) 0
C6 C -0.0562(1) 0.0619(3) 0.3831(2) 0
C7 C 0.0461(1) 0.2420(3) 0.3714(2) 0
C8 C 0.1151(1) 0.0192(3) 0.3621(2) 0
C9 C 0.1644(1) 0.3012(3) 0.3586(2) 0
C10 C 0.1863(1) 0.3890(3) 0.4558(2) 0
C11 C 0.2427(1) 0.5989(3) 0.3755(2) 0
C12 C 0.2131(1) 0.5274(4) 0.2787(2) 0
C13 C 0.1518(1) 0.4219(3) 0.2753(2) 0
N1 N 0.1091(1) 0.1910(3) 0.3616(2) 0
N2 N 0.2229(1) 0.5305(3) 0.4537(2) 0
O1 O 0.0291(1) 0.3836(2) 0.3767(2) 0
O2 O 0.1650(1) -0.0560(2) 0.3571(1) 0
O3 O 0.1773(1) 0.3331(3) 0.5305(1) 0
O4 O 0.2834(1) 0.7095(2) 0.3883(1) 0
H1 H 0.05960 -0.30310 0.37160 0
H2 H -0.05280 -0.34890 0.38510 0
H3 H -0.12410 -0.12370 0.39130 0
H4 H -0.08620 0.15800 0.38680 0
H5 H 0.20150 0.23030 0.34680 0
H6 H 0.20160 0.62110 0.23150 0
H7 H 0.24710 0.45470 0.25930 0
H8 H 0.13990 0.36020 0.21250 0
H9 H 0.11430 0.49630 0.28160 0
H10 H 0.2407(16) 0.5756(38) 0.5149(24) 0

loop_
_atom_type_symbol
_atom_type_radius_bond
C 0.68
H 0.23
N 0.68
O 0.68

loop_
_geom_bond_atom_site_label_1
_geom_bond_atom_site_label_2
_geom_bond_distance
_geom_bond_site_symmetry_1
_geom_bond_site_symmetry_2
C1 C2 1.382 1_555 1_555
C2 C3 1.378 1_555 1_555
C3 C4 1.383 1_555 1_555
C4 C5 1.376 1_555 1_555
C5 C6 1.386 1_555 1_555
C6 C1 1.369 1_555 1_555
C7 C1 1.487 1_555 1_555
C8 C2 1.479 1_555 1_555
C9 C10 1.523 1_555 1_555
C10 N2 1.371 1_555 1_555
C11 C12 1.487 1_555 1_555
C12 C13 1.517 1_555 1_555
C13 C9 1.505 1_555 1_555
N1 C7 1.402 1_555 1_555
N2 C11 1.378 1_555 1_555
O1 C7 1.199 1_555 1_555
O2 C8 1.212 1_555 1_555
O3 C10 1.201 1_555 1_555
O4 C11 1.210 1_555 1_555
H1 C3 1.000 1_555 1_555
H2 C4 1.000 1_555 1_555
H3 C5 0.999 1_555 1_555
H4 C6 1.000 1_555 1_555
H5 C9 0.999 1_555 1_555
H6 C12 1.000 1_555 1_555
H7 C12 0.999 1_555 1_555
H8 C13 1.000 1_555 1_555
H9 C13 0.999 1_555 1_555
H10 N2 0.936 1_555 1_555
C8 N1 1.387 1_555 1_555
C9 N1 1.455 1_555 1_555
